data_4337847
loop_
_publ_author_name
'Huang, Yu-De'
'Huo, Peng'
'Shao, Ming-Yan'
'Yin, Jing-Xue'
'Shen, Wei-Chun'
'Zhu, Qin-Yu'
'Dai, Jie'

_publ_section_title
;
 A New Type of Charge-Transfer Salts Based on
 Tetrathiafulvalene-Tetracarboxylate Coordination Polymers and Methyl
 Viologen.
;
_journal_issue 7
_journal_name_full 'Inorganic chemistry'
_journal_page_first 3480
_journal_paper_doi 10.1021/ic402926n
_journal_volume 53
_journal_year 2014
_chemical_formula_moiety 'C10 H4 Mn O10 S4, C12 H14 N2, 2(O)'
_chemical_formula_sum 'C22 H22 Mn N2 O12 S4'
_chemical_formula_weight 689.64
_chemical_name_systematic
; 
 ? 
;
_space_group_IT_number 15
_symmetry_cell_setting monoclinic
_symmetry_space_group_name_Hall '-C 2yc'
_symmetry_space_group_name_H-M 'C 1 2/c 1'
_atom_sites_solution_hydrogens geom
_atom_sites_solution_primary direct
_atom_sites_solution_secondary difmap
_audit_creation_method SHELXL-97
_cell_angle_alpha 90.00
_cell_angle_beta 93.30(3)
_cell_angle_gamma 90.00
_cell_formula_units_Z 4
_cell_length_a 9.034(3)
_cell_length_b 11.188(3)
_cell_length_c 25.730(5)
_cell_measurement_reflns_used 3852
_cell_measurement_temperature 293(2)
_cell_measurement_theta_max 27.5
_cell_measurement_theta_min 3.0
_cell_volume 2596.3(12)
_computing_structure_refinement 'SHELXL-97 (Sheldrick, 1997)'
_computing_structure_solution 'SHELXS-97 (Sheldrick, 1990)'
_diffrn_ambient_temperature 293(2)
_diffrn_detector_area_resol_mean 14.63
_diffrn_measured_fraction_theta_full 0.976
_diffrn_measured_fraction_theta_max 0.976
_diffrn_measurement_device_type 'Rigaku Saturn'
_diffrn_measurement_method \w
_diffrn_radiation_monochromator graphite
_diffrn_radiation_source 'fine-focus sealed tube'
_diffrn_radiation_type MoK\a
_diffrn_radiation_wavelength 0.71073
_diffrn_reflns_av_R_equivalents 0.1179
_diffrn_reflns_av_sigmaI/netI 0.1602
_diffrn_reflns_limit_h_max 10
_diffrn_reflns_limit_h_min -11
_diffrn_reflns_limit_k_max 13
_diffrn_reflns_limit_k_min -14
_diffrn_reflns_limit_l_max 33
_diffrn_reflns_limit_l_min -27
_diffrn_reflns_number 11581
_diffrn_reflns_theta_full 27.69
_diffrn_reflns_theta_max 27.69
_diffrn_reflns_theta_min 3.04
_exptl_absorpt_coefficient_mu 0.900
_exptl_absorpt_correction_T_max 0.9564
_exptl_absorpt_correction_T_min 0.7147
_exptl_absorpt_correction_type multi-scan
_exptl_absorpt_process_details 'Jacobson, R. (1998) Private communication'
_exptl_crystal_colour 'dark green'
_exptl_crystal_density_diffrn 1.764
_exptl_crystal_density_method 'not measured'
_exptl_crystal_description Platelet
_exptl_crystal_F_000 1412
_exptl_crystal_size_max 0.40
_exptl_crystal_size_mid 0.30
_exptl_crystal_size_min 0.05
_refine_diff_density_max 0.770
_refine_diff_density_min -1.064
_refine_diff_density_rms 0.174
_refine_ls_extinction_coef 0.0043(4)
_refine_ls_extinction_expression Fc^*^=kFc[1+0.001xFc^2^\l^3^/sin(2\q)]^-1/4^
_refine_ls_extinction_method SHELXL
_refine_ls_goodness_of_fit_ref 1.198
_refine_ls_hydrogen_treatment mixed
_refine_ls_matrix_type full
_refine_ls_number_parameters 192
_refine_ls_number_reflns 2980
_refine_ls_number_restraints 2
_refine_ls_restrained_S_all 1.198
_refine_ls_R_factor_all 0.1470
_refine_ls_R_factor_gt 0.0715
_refine_ls_shift/su_max 0.000
_refine_ls_shift/su_mean 0.000
_refine_ls_structure_factor_coef Fsqd
_refine_ls_weighting_details 'calc w=1/[\s^2^(Fo^2^)+(0.0010P)^2^+15.0000P] where P=(Fo^2^+2Fc^2^)/3'
_refine_ls_weighting_scheme calc
_refine_ls_wR_factor_gt 0.1215
_refine_ls_wR_factor_ref 0.1656
_reflns_number_gt 1375
_reflns_number_total 2980
_reflns_threshold_expression >2sigma(I)
_cod_data_source_file ic402926n_si_002.cif
_cod_data_source_block 3
_cod_depositor_comments 'Adding full bibliography for 4337845--4337848.cif.'
_cod_original_sg_symbol_Hall '-C 2yc   '
_cod_original_sg_symbol_H-M 'C 2/c  '
_cod_database_code 4337847

loop_
_symmetry_equiv_pos_as_xyz
'x, y, z'
'-x, y, -z+1/2'
'x+1/2, y+1/2, z'
'-x+1/2, y+1/2, -z+1/2'
'-x, -y, -z'
'x, -y, z-1/2'
'-x+1/2, -y+1/2, -z'
'x+1/2, -y+1/2, z-1/2'

loop_
_atom_site_label
_atom_site_type_symbol
_atom_site_fract_x
_atom_site_fract_y
_atom_site_fract_z
_atom_site_U_iso_or_equiv
_atom_site_adp_type
_atom_site_occupancy
_atom_site_symmetry_multiplicity
_atom_site_calc_flag
_atom_site_refinement_flags
Mn1 Mn 0.5000 0.26861(13) 0.2500 0.0304(4) Uani 1 2 d S
S1 S 0.81781(16) 0.18088(17) 0.07746(6) 0.0341(5) Uani 1 1 d .
S2 S 0.54813(17) 0.30711(16) 0.03623(6) 0.0334(5) Uani 1 1 d .
O1 O 0.8303(5) 0.1012(5) 0.17979(17) 0.0519(14) Uani 1 1 d .
O2 O 0.7080(4) 0.2523(4) 0.21461(15) 0.0344(11) Uani 1 1 d .
O3 O 0.4016(4) 0.2760(4) 0.17405(15) 0.0359(12) Uani 1 1 d .
O4 O 0.3207(5) 0.3465(5) 0.09715(17) 0.0478(14) Uani 1 1 d .
O5 O 0.5000 0.4658(6) 0.2500 0.0392(16) Uani 1 2 d SD
O6 O 0.5000 0.0706(7) 0.2500 0.0514(19) Uani 1 2 d SD
O7 O 0.6190(5) -0.1317(4) 0.20385(18) 0.0496(13) Uiso 1 1 d .
N1 N 0.2787(5) 0.0326(5) 0.10631(19) 0.0339(13) Uani 1 1 d .
C1 C 0.6849(6) 0.2218(6) 0.1226(2) 0.0269(14) Uani 1 1 d .
C2 C 0.5604(7) 0.2735(6) 0.1036(2) 0.0316(15) Uani 1 1 d .
C3 C 0.7262(6) 0.2483(6) 0.0236(2) 0.0281(15) Uani 1 1 d .
C4 C 0.7428(7) 0.1871(6) 0.1770(2) 0.0332(15) Uani 1 1 d .
C5 C 0.4166(6) 0.3031(6) 0.1279(2) 0.0286(15) Uani 1 1 d .
C6 C 0.2282(7) 0.0729(6) 0.0589(2) 0.0382(17) Uani 1 1 d .
H6 H 0.1355 0.1090 0.0549 0.046 Uiso 1 1 calc R
C7 C 0.3125(6) 0.0605(6) 0.0176(2) 0.0346(16) Uani 1 1 d .
H7 H 0.2765 0.0882 -0.0148 0.042 Uiso 1 1 calc R
C8 C 0.4518(6) 0.0073(5) 0.0223(2) 0.0278(15) Uani 1 1 d .
C9 C 0.4980(7) -0.0349(6) 0.0725(2) 0.0348(16) Uani 1 1 d .
H9 H 0.5894 -0.0727 0.0776 0.042 Uiso 1 1 calc R
C10 C 0.4119(7) -0.0212(6) 0.1132(3) 0.0402(17) Uani 1 1 d .
H10 H 0.4443 -0.0489 0.1460 0.048 Uiso 1 1 calc R
C11 C 0.1851(7) 0.0470(7) 0.1513(2) 0.0434(18) Uani 1 1 d .
H11A H 0.2018 -0.0189 0.1748 0.065 Uiso 1 1 calc R
H11B H 0.0826 0.0488 0.1393 0.065 Uiso 1 1 calc R
H11C H 0.2103 0.1203 0.1690 0.065 Uiso 1 1 calc R
H6A H 0.561(6) 0.021(5) 0.238(3) 0.05(2) Uiso 1 1 d D
H5A H 0.568(6) 0.506(6) 0.266(3) 0.07(3) Uiso 1 1 d D

loop_
_atom_site_aniso_label
_atom_site_aniso_U_11
_atom_site_aniso_U_22
_atom_site_aniso_U_33
_atom_site_aniso_U_23
_atom_site_aniso_U_13
_atom_site_aniso_U_12
Mn1 0.0290(7) 0.0409(10) 0.0214(7) 0.000 0.0033(6) 0.000
S1 0.0260(8) 0.0518(12) 0.0251(8) 0.0031(8) 0.0058(7) 0.0091(8)
S2 0.0284(8) 0.0486(12) 0.0234(8) 0.0046(8) 0.0037(7) 0.0066(8)
O1 0.057(3) 0.065(4) 0.034(3) 0.002(2) 0.004(2) 0.027(3)
O2 0.0148(19) 0.057(3) 0.031(2) -0.008(2) 0.0022(18) 0.001(2)
O3 0.0118(19) 0.071(4) 0.026(2) 0.002(2) 0.0085(17) -0.004(2)
O4 0.034(3) 0.072(4) 0.037(3) 0.012(3) 0.007(2) 0.020(3)
O5 0.039(4) 0.038(5) 0.038(4) 0.000 -0.011(3) 0.000
O6 0.059(5) 0.041(5) 0.056(5) 0.000 0.025(4) 0.000
N1 0.033(3) 0.036(4) 0.032(3) 0.002(3) 0.000(2) -0.001(3)
C1 0.019(3) 0.038(4) 0.024(3) 0.002(3) 0.008(2) -0.008(3)
C2 0.039(4) 0.031(4) 0.025(3) -0.003(3) 0.003(3) -0.001(3)
C3 0.019(3) 0.043(4) 0.022(3) -0.002(3) 0.005(2) 0.003(3)
C4 0.037(4) 0.041(4) 0.023(3) -0.003(3) 0.007(3) 0.001(3)
C5 0.024(3) 0.037(4) 0.026(3) 0.000(3) 0.011(3) 0.001(3)
C6 0.021(3) 0.048(5) 0.046(4) 0.007(4) 0.003(3) 0.009(3)
C7 0.015(3) 0.050(5) 0.039(4) 0.002(3) 0.004(3) 0.001(3)
C8 0.014(3) 0.034(4) 0.036(4) -0.003(3) 0.003(3) 0.003(3)
C9 0.032(4) 0.047(5) 0.026(3) 0.003(3) 0.002(3) 0.001(3)
C10 0.038(4) 0.049(5) 0.033(4) 0.001(3) -0.007(3) 0.003(3)
C11 0.035(4) 0.056(5) 0.040(4) 0.002(4) 0.015(3) 0.003(3)

loop_
_atom_type_symbol
_atom_type_description
_atom_type_scat_dispersion_real
_atom_type_scat_dispersion_imag
_atom_type_scat_source
C C 0.0033 0.0016 'International Tables Vol C Tables 4.2.6.8 and 6.1.1.4'
H H 0.0000 0.0000 'International Tables Vol C Tables 4.2.6.8 and 6.1.1.4'
Mn Mn 0.3368 0.7283 'International Tables Vol C Tables 4.2.6.8 and 6.1.1.4'
N N 0.0061 0.0033 'International Tables Vol C Tables 4.2.6.8 and 6.1.1.4'
O O 0.0106 0.0060 'International Tables Vol C Tables 4.2.6.8 and 6.1.1.4'
S S 0.1246 0.1234 'International Tables Vol C Tables 4.2.6.8 and 6.1.1.4'

loop_
_geom_angle_atom_site_label_1
_geom_angle_atom_site_label_2
_geom_angle_atom_site_label_3
_geom_angle
_geom_angle_site_symmetry_1
_geom_angle_site_symmetry_3
O3 Mn1 O3 175.5(3) . 2_655
O3 Mn1 O2 86.70(14) . .
O3 Mn1 O2 93.68(14) 2_655 .
O3 Mn1 O2 93.68(14) . 2_655
O3 Mn1 O2 86.70(14) 2_655 2_655
O2 Mn1 O2 170.2(3) . 2_655
O3 Mn1 O5 87.75(13) . .
O3 Mn1 O5 87.75(13) 2_655 .
O2 Mn1 O5 94.89(13) . .
O2 Mn1 O5 94.89(13) 2_655 .
O3 Mn1 O6 92.25(13) . .
O3 Mn1 O6 92.25(13) 2_655 .
O2 Mn1 O6 85.11(13) . .
O2 Mn1 O6 85.11(13) 2_655 .
O5 Mn1 O6 180.000(1) . .
C3 S1 C1 95.8(3) . .
C2 S2 C3 95.4(3) . .
C4 O2 Mn1 129.5(4) . .
C5 O3 Mn1 146.7(4) . .
Mn1 O5 H5A 122(6) . .
Mn1 O6 H6A 130(5) . .
C10 N1 C6 121.3(5) . .
C10 N1 C11 119.4(5) . .
C6 N1 C11 119.3(5) . .
C2 C1 C4 133.6(5) . .
C2 C1 S1 117.3(4) . .
C4 C1 S1 109.1(4) . .
C1 C2 C5 132.1(6) . .
C1 C2 S2 117.1(5) . .
C5 C2 S2 110.6(4) . .
C3 C3 S1 125.6(6) 7_655 .
C3 C3 S2 120.3(6) 7_655 .
S1 C3 S2 113.9(3) . .
O1 C4 O2 125.9(6) . .
O1 C4 C1 115.8(5) . .
O2 C4 C1 118.0(6) . .
O4 C5 O3 126.6(5) . .
O4 C5 C2 114.1(5) . .
O3 C5 C2 119.1(6) . .
C7 C6 N1 119.9(6) . .
C7 C6 H6 120.0 . .
N1 C6 H6 120.0 . .
C6 C7 C8 121.6(6) . .
C6 C7 H7 119.2 . .
C8 C7 H7 119.2 . .
C7 C8 C9 116.0(5) . .
C7 C8 C8 123.2(7) . 5_655
C9 C8 C8 120.8(6) . 5_655
C10 C9 C8 121.2(6) . .
C10 C9 H9 119.4 . .
C8 C9 H9 119.4 . .
C9 C10 N1 120.0(6) . .
C9 C10 H10 120.0 . .
N1 C10 H10 120.0 . .
N1 C11 H11A 109.5 . .
N1 C11 H11B 109.5 . .
H11A C11 H11B 109.5 . .
N1 C11 H11C 109.5 . .
H11A C11 H11C 109.5 . .
H11B C11 H11C 109.5 . .

loop_
_geom_bond_atom_site_label_1
_geom_bond_atom_site_label_2
_geom_bond_distance
_geom_bond_site_symmetry_2
Mn1 O3 2.101(4) .
Mn1 O3 2.101(4) 2_655
Mn1 O2 2.142(4) .
Mn1 O2 2.142(4) 2_655
Mn1 O5 2.207(7) .
Mn1 O6 2.216(8) .
S1 C3 1.745(6) .
S1 C1 1.778(6) .
S2 C2 1.771(6) .
S2 C3 1.785(5) .
O1 C4 1.243(7) .
O2 C4 1.266(7) .
O3 C5 1.241(6) .
O4 C5 1.238(7) .
O5 H5A 0.85(2) .
O6 H6A 0.85(2) .
N1 C10 1.348(8) .
N1 C6 1.354(7) .
N1 C11 1.482(7) .
C1 C2 1.332(8) .
C1 C4 1.516(8) .
C2 C5 1.510(8) .
C3 C3 1.310(10) 7_655
C6 C7 1.350(8) .
C6 H6 0.9300 .
C7 C8 1.392(7) .
C7 H7 0.9300 .
C8 C9 1.416(8) .
C8 C8 1.488(11) 5_655
C9 C10 1.348(8) .
C9 H9 0.9300 .
C10 H10 0.9300 .
C11 H11A 0.9600 .
C11 H11B 0.9600 .
C11 H11C 0.9600 .
